data_8102621
loop_
_publ_author_name
'Xiu-Mei Li'
'Yan-Ling Niu'
'Qing-Wei Wang'

_publ_section_title
;
 Crystal structure of diaqua-bis(1,10-phenanthroline)manganese(II)
 thiophene-2,5-dicarboxylate octahydrate, [Mn(H2O)2(C12H8N2)2][C6H2O4S]
 &#x00B7; 8H2O
;
_journal_issue 1
_journal_name_full 'Zeitschrift f\"ur Kristallographie - New Crystal Structures'
_journal_page_first 121
_journal_volume 225
_journal_year 2010
_chemical_formula_moiety 'C24 H20 Mn N4 O2, C6 H2 O4 S, 8(H2 O)'
_chemical_formula_sum 'C30 H38 Mn N4 O14 S'
_chemical_formula_weight 765.64
_chemical_name_systematic
; 
diaqua-(1,10-phenanthroline)manganese(II)
thiophene-2,5-dicarboxylate octahydrate, 
[Mn(H~2~O)~2~(C~12~H~8~N~2~)~2~][C~6~H~2~O~4~S].8H~2~O
;
_space_group_IT_number 14
_symmetry_cell_setting monoclinic
_symmetry_space_group_name_Hall '-P 2ybc'
_symmetry_space_group_name_H-M 'P 1 21/c 1'
_atom_sites_solution_hydrogens geom
_atom_sites_solution_primary direct
_atom_sites_solution_secondary difmap
_audit_creation_method SHELXL-97
_cell_angle_alpha 90.00
_cell_angle_beta 92.1550(10)
_cell_angle_gamma 90.00
_cell_formula_units_Z 4
_cell_length_a 13.8159(11)
_cell_length_b 23.7411(19)
_cell_length_c 10.4572(9)
_cell_measurement_reflns_used 5800
_cell_measurement_temperature 292(2)
_cell_measurement_theta_max 25.50
_cell_measurement_theta_min 1.71
_cell_volume 3427.6(5)
_computing_cell_refinement 'Bruker SMART'
_computing_data_collection 'Bruker SMART'
_computing_data_reduction 'SHELXS-97 (Sheldrick, 1990)'
_computing_molecular_graphics 'Bruker SHELXTL'
_computing_publication_material 'Bruker SHELXTL'
_computing_structure_refinement 'SHELXL-97 (Sheldrick, 1997)'
_computing_structure_solution 'SHELXS-97 (Sheldrick, 1990)'
_diffrn_ambient_temperature 292(2)
_diffrn_detector_area_resol_mean 'Bruker CCD diffractometer'
_diffrn_measured_fraction_theta_full 0.992
_diffrn_measured_fraction_theta_max 0.992
_diffrn_measurement_device_type MoK\a
_diffrn_measurement_method 'sealed tube'
_diffrn_radiation_monochromator graphite
_diffrn_radiation_source 'fine-focus sealed tube'
_diffrn_radiation_type MoK\a
_diffrn_radiation_wavelength 0.71073
_diffrn_reflns_av_R_equivalents 0.0168
_diffrn_reflns_av_sigmaI/netI 0.0171
_diffrn_reflns_limit_h_max 16
_diffrn_reflns_limit_h_min -12
_diffrn_reflns_limit_k_max 28
_diffrn_reflns_limit_k_min -28
_diffrn_reflns_limit_l_max 10
_diffrn_reflns_limit_l_min -12
_diffrn_reflns_number 18134
_diffrn_reflns_theta_full 25.50
_diffrn_reflns_theta_max 25.50
_diffrn_reflns_theta_min 1.71
_diffrn_standards_decay_% none
_diffrn_standards_interval_count none
_diffrn_standards_interval_time none
_diffrn_standards_number 'w\ scan'
_exptl_absorpt_coefficient_mu 0.520
_exptl_absorpt_correction_T_max 0.960
_exptl_absorpt_correction_T_min 0.912
_exptl_absorpt_correction_type multi-scan
_exptl_crystal_colour yellow
_exptl_crystal_density_diffrn 1.484
_exptl_crystal_density_method 'not measured'
_exptl_crystal_description block
_exptl_crystal_F_000 1596
_exptl_crystal_size_max 0.245
_exptl_crystal_size_mid 0.146
_exptl_crystal_size_min 0.076
_refine_diff_density_max 1.476
_refine_diff_density_min -0.486
_refine_diff_density_rms 0.064
_refine_ls_extinction_method none
_refine_ls_goodness_of_fit_ref 1.046
_refine_ls_hydrogen_treatment constr
_refine_ls_matrix_type full
_refine_ls_number_parameters 451
_refine_ls_number_reflns 6342
_refine_ls_number_restraints 0
_refine_ls_restrained_S_all 1.046
_refine_ls_R_factor_all 0.0446
_refine_ls_R_factor_gt 0.0416
_refine_ls_shift/su_max 0.000
_refine_ls_shift/su_mean 0.000
_refine_ls_structure_factor_coef Fsqd
_refine_ls_weighting_details 'calc w=1/[\s^2^(Fo^2^)+(0.0634P)^2^+3.3070P] where P=(Fo^2^+2Fc^2^)/3'
_refine_ls_weighting_scheme calc
_refine_ls_wR_factor_gt 0.1141
_refine_ls_wR_factor_ref 0.1166
_reflns_number_gt 5827
_reflns_number_total 6342
_reflns_threshold_expression >2sigma(I)
_cod_data_source_file 1267-2857.cff
_cod_data_source_block 1
_cod_original_sg_symbol_H-M 'P 21/c'
_cod_database_code 8102621

loop_
_symmetry_equiv_pos_as_xyz
'x, y, z'
'-x, y+1/2, -z+1/2'
'-x, -y, -z'
'x, -y-1/2, z-1/2'

loop_
_atom_site_label
_atom_site_type_symbol
_atom_site_fract_x
_atom_site_fract_y
_atom_site_fract_z
_atom_site_U_iso_or_equiv
_atom_site_adp_type
_atom_site_occupancy
_atom_site_symmetry_multiplicity
_atom_site_calc_flag
_atom_site_refinement_flags
_atom_site_disorder_assembly
_atom_site_disorder_group
Mn1 Mn 0.24831(2) 0.532352(13) 0.28298(3) 0.02417(11) Uani 1 1 d . . .
S S 0.45869(4) 0.29210(2) 0.33015(5) 0.02877(14) Uani 1 1 d . . .
O1 O 0.72897(12) 0.33271(8) 0.40830(17) 0.0390(4) Uani 1 1 d . . .
O2 O 0.59255(12) 0.38072(7) 0.43135(17) 0.0370(4) Uani 1 1 d . . .
O3 O 0.28088(12) 0.23387(7) 0.24509(16) 0.0337(4) Uani 1 1 d . . .
O4 O 0.34718(12) 0.16965(7) 0.12067(16) 0.0343(4) Uani 1 1 d . . .
O5 O 0.35071(14) 0.52437(7) 0.43700(19) 0.0466(5) Uani 1 1 d . . .
H5A H 0.3656 0.4899 0.4469 0.056 Uiso 1 1 d R . .
H5C H 0.3786 0.5555 0.4804 0.056 Uiso 1 1 d R . .
O6 O 0.22696(12) 0.61670(7) 0.35725(16) 0.0352(4) Uani 1 1 d . . .
H6C H 0.1782 0.6317 0.3186 0.053 Uiso 1 1 d R . .
H6D H 0.2471 0.6297 0.4411 0.042 Uiso 1 1 d R . .
O7 O 0.8507(2) 0.32665(13) 0.1822(3) 0.0825(8) Uani 1 1 d . . .
H7A H 0.8957 0.3414 0.2419 0.124 Uiso 1 1 d R . .
H7B H 0.7996 0.3324 0.2401 0.124 Uiso 1 1 d R . .
O8 O 0.20805(12) 0.30393(7) 0.42917(16) 0.0373(4) Uani 1 1 d . . .
H8B H 0.2455 0.3130 0.4982 0.045 Uiso 1 1 d R . .
H8C H 0.2280 0.2796 0.3766 0.045 Uiso 1 1 d R . .
O9 O 0.8503(2) 0.23443(13) 0.4528(3) 0.0829(8) Uani 1 1 d . . .
H9C H 0.8351 0.2160 0.5188 0.099 Uiso 1 1 d R . .
H9D H 0.8109 0.2641 0.4319 0.099 Uiso 1 1 d R . .
O10 O 0.08985(16) 0.68791(9) 0.2832(2) 0.0603(6) Uani 1 1 d . . .
H10C H 0.0296 0.6745 0.2766 0.072 Uiso 1 1 d R . .
H10D H 0.0836 0.7188 0.2426 0.072 Uiso 1 1 d R . .
O11 O 0.05211(15) 0.32700(9) 0.24114(18) 0.0502(5) Uani 1 1 d . . .
H11A H 0.0540 0.3058 0.1757 0.060 Uiso 1 1 d R . .
H11B H 0.0985 0.3186 0.2934 0.060 Uiso 1 1 d R . .
O12 O 0.10834(14) 0.32438(8) -0.22074(19) 0.0471(5) Uani 1 1 d . . .
H12C H 0.0955 0.3114 -0.1397 0.057 Uiso 1 1 d R . .
H12D H 0.1635 0.3054 -0.2485 0.057 Uiso 1 1 d R . .
O13 O 0.06141(14) 0.26759(9) 0.01354(17) 0.0455(4) Uani 1 1 d . . .
H13B H -0.0012 0.2560 -0.0040 0.055 Uiso 1 1 d R . .
H13C H 0.1083 0.2368 -0.0037 0.055 Uiso 1 1 d R . .
O14 O 0.41578(14) 0.07715(8) -0.0011(2) 0.0519(5) Uani 1 1 d . . .
H14B H 0.3897 0.1042 0.0376 0.062 Uiso 1 1 d R . .
H14C H 0.4690 0.0924 -0.0225 0.062 Uiso 1 1 d R . .
N1 N 0.10694(13) 0.54599(8) 0.17171(17) 0.0256(4) Uani 1 1 d . . .
N2 N 0.13821(13) 0.47770(8) 0.37809(17) 0.0262(4) Uani 1 1 d . . .
N3 N 0.29261(13) 0.45498(8) 0.16463(17) 0.0248(4) Uani 1 1 d . . .
N4 N 0.33354(13) 0.56460(8) 0.11707(18) 0.0280(4) Uani 1 1 d . . .
C1 C 0.09114(18) 0.58001(10) 0.0721(2) 0.0314(5) Uani 1 1 d . . .
H1A H 0.1435 0.5995 0.0403 0.038 Uiso 1 1 calc R . .
C2 C -0.00006(19) 0.58795(10) 0.0128(2) 0.0351(5) Uani 1 1 d . . .
H2A H -0.0079 0.6121 -0.0568 0.042 Uiso 1 1 calc R . .
C3 C -0.07718(18) 0.55981(11) 0.0585(2) 0.0373(6) Uani 1 1 d . . .
H3A H -0.1385 0.5650 0.0206 0.045 Uiso 1 1 calc R . .
C4 C -0.06438(17) 0.52285(10) 0.1634(2) 0.0308(5) Uani 1 1 d . . .
C5 C -0.14116(17) 0.49054(12) 0.2147(3) 0.0393(6) Uani 1 1 d . . .
H5B H -0.2037 0.4945 0.1798 0.047 Uiso 1 1 calc R . .
C6 C -0.12493(18) 0.45445(11) 0.3125(3) 0.0399(6) Uani 1 1 d . . .
H6B H -0.1760 0.4333 0.3424 0.048 Uiso 1 1 calc R . .
C7 C -0.03005(17) 0.44825(10) 0.3712(2) 0.0317(5) Uani 1 1 d . . .
C8 C -0.00969(19) 0.41241(10) 0.4754(2) 0.0377(6) Uani 1 1 d . . .
H8A H -0.0585 0.3902 0.5079 0.045 Uiso 1 1 calc R . .
C9 C 0.0817(2) 0.41011(10) 0.5289(2) 0.0374(6) Uani 1 1 d . . .
H9A H 0.0957 0.3866 0.5983 0.045 Uiso 1 1 calc R . .
C10 C 0.15381(18) 0.44353(10) 0.4780(2) 0.0324(5) Uani 1 1 d . . .
H10A H 0.2158 0.4419 0.5156 0.039 Uiso 1 1 calc R . .
C11 C 0.04702(16) 0.48008(9) 0.3247(2) 0.0261(4) Uani 1 1 d . . .
C12 C 0.03012(15) 0.51733(9) 0.2174(2) 0.0252(4) Uani 1 1 d . . .
C13 C 0.27053(17) 0.40140(9) 0.1866(2) 0.0296(5) Uani 1 1 d . . .
H13A H 0.2435 0.3923 0.2641 0.036 Uiso 1 1 calc R . .
C14 C 0.28595(18) 0.35809(10) 0.0994(2) 0.0348(5) Uani 1 1 d . . .
H14A H 0.2686 0.3212 0.1182 0.042 Uiso 1 1 calc R . .
C15 C 0.32687(18) 0.37060(10) -0.0142(2) 0.0354(5) Uani 1 1 d . . .
H15A H 0.3373 0.3423 -0.0735 0.043 Uiso 1 1 calc R . .
C16 C 0.35320(16) 0.42667(10) -0.0413(2) 0.0296(5) Uani 1 1 d . . .
C17 C 0.39839(18) 0.44311(12) -0.1568(2) 0.0378(6) Uani 1 1 d . . .
H17A H 0.4107 0.4161 -0.2185 0.045 Uiso 1 1 calc R . .
C18 C 0.42329(18) 0.49733(12) -0.1770(2) 0.0378(6) Uani 1 1 d . . .
H18A H 0.4536 0.5069 -0.2519 0.045 Uiso 1 1 calc R . .
C19 C 0.40372(17) 0.54044(11) -0.0850(2) 0.0320(5) Uani 1 1 d . . .
C20 C 0.42834(19) 0.59748(12) -0.1022(3) 0.0402(6) Uani 1 1 d . . .
H20A H 0.4603 0.6087 -0.1746 0.048 Uiso 1 1 calc R . .
C21 C 0.4050(2) 0.63605(11) -0.0118(3) 0.0431(6) Uani 1 1 d . . .
H21A H 0.4211 0.6738 -0.0215 0.052 Uiso 1 1 calc R . .
C22 C 0.35629(18) 0.61794(10) 0.0959(3) 0.0363(5) Uani 1 1 d . . .
H22A H 0.3390 0.6448 0.1557 0.044 Uiso 1 1 calc R . .
C23 C 0.35735(15) 0.52596(9) 0.0278(2) 0.0261(4) Uani 1 1 d . . .
C24 C 0.33385(15) 0.46784(9) 0.0517(2) 0.0245(4) Uani 1 1 d . . .
C25 C 0.45024(16) 0.23429(9) 0.2305(2) 0.0264(4) Uani 1 1 d . . .
C26 C 0.53963(17) 0.21720(10) 0.1943(2) 0.0305(5) Uani 1 1 d . . .
H26A H 0.5495 0.1869 0.1400 0.037 Uiso 1 1 calc R . .
C27 C 0.61558(17) 0.25063(10) 0.2484(2) 0.0311(5) Uani 1 1 d . . .
H27A H 0.6807 0.2443 0.2341 0.037 Uiso 1 1 calc R . .
C28 C 0.58299(16) 0.29316(9) 0.3239(2) 0.0272(5) Uani 1 1 d . . .
C29 C 0.63875(16) 0.33886(10) 0.3932(2) 0.0288(5) Uani 1 1 d . . .
C30 C 0.35226(16) 0.21067(9) 0.1962(2) 0.0259(4) Uani 1 1 d . . .

loop_
_atom_site_aniso_label
_atom_site_aniso_U_11
_atom_site_aniso_U_22
_atom_site_aniso_U_33
_atom_site_aniso_U_23
_atom_site_aniso_U_13
_atom_site_aniso_U_12
Mn1 0.02571(19) 0.02330(18) 0.02328(18) -0.00129(12) -0.00196(13) -0.00094(12)
S 0.0286(3) 0.0275(3) 0.0302(3) -0.0067(2) 0.0007(2) -0.0028(2)
O1 0.0314(9) 0.0415(10) 0.0436(10) -0.0055(8) -0.0047(7) -0.0005(7)
O2 0.0343(9) 0.0331(9) 0.0434(10) -0.0128(8) -0.0010(7) -0.0024(7)
O3 0.0319(8) 0.0322(9) 0.0371(9) -0.0072(7) 0.0043(7) -0.0044(7)
O4 0.0408(9) 0.0296(8) 0.0322(9) -0.0069(7) -0.0037(7) -0.0017(7)
O5 0.0567(12) 0.0271(9) 0.0534(11) -0.0034(8) -0.0306(9) 0.0011(8)
O6 0.0406(9) 0.0304(8) 0.0339(9) -0.0068(7) -0.0089(7) 0.0058(7)
O7 0.0735(17) 0.092(2) 0.0835(19) -0.0202(16) 0.0239(14) -0.0113(15)
O8 0.0367(9) 0.0409(9) 0.0341(9) -0.0079(7) -0.0037(7) 0.0033(7)
O9 0.099(2) 0.0825(19) 0.0671(16) -0.0025(14) 0.0031(14) 0.0321(16)
O10 0.0579(13) 0.0468(12) 0.0747(15) 0.0092(11) -0.0195(11) 0.0095(10)
O11 0.0608(12) 0.0525(12) 0.0365(10) -0.0050(9) -0.0088(9) 0.0154(10)
O12 0.0469(11) 0.0504(11) 0.0445(11) 0.0114(9) 0.0082(8) 0.0185(9)
O13 0.0456(10) 0.0527(11) 0.0383(10) -0.0032(9) 0.0017(8) 0.0056(9)
O14 0.0484(11) 0.0291(9) 0.0794(15) -0.0124(9) 0.0180(10) -0.0060(8)
N1 0.0291(9) 0.0232(9) 0.0244(9) -0.0024(7) -0.0028(7) 0.0004(7)
N2 0.0302(10) 0.0256(9) 0.0231(9) -0.0006(7) 0.0028(7) 0.0036(7)
N3 0.0267(9) 0.0237(9) 0.0237(9) 0.0007(7) -0.0011(7) -0.0007(7)
N4 0.0280(9) 0.0240(9) 0.0320(10) 0.0023(8) -0.0003(8) -0.0027(7)
C1 0.0392(13) 0.0280(11) 0.0268(11) 0.0004(9) -0.0009(9) 0.0006(9)
C2 0.0458(14) 0.0322(12) 0.0268(11) -0.0018(10) -0.0061(10) 0.0107(10)
C3 0.0340(12) 0.0437(14) 0.0334(12) -0.0084(11) -0.0087(10) 0.0108(11)
C4 0.0284(11) 0.0337(12) 0.0299(12) -0.0105(9) -0.0020(9) 0.0038(9)
C5 0.0256(12) 0.0499(15) 0.0422(14) -0.0133(12) -0.0004(10) -0.0007(10)
C6 0.0306(12) 0.0417(14) 0.0481(15) -0.0112(12) 0.0102(11) -0.0087(10)
C7 0.0356(12) 0.0267(11) 0.0334(12) -0.0069(9) 0.0098(10) -0.0012(9)
C8 0.0466(14) 0.0276(12) 0.0402(14) -0.0024(10) 0.0194(11) -0.0017(10)
C9 0.0533(15) 0.0289(12) 0.0308(12) 0.0040(10) 0.0148(11) 0.0075(11)
C10 0.0391(13) 0.0319(12) 0.0265(11) 0.0007(9) 0.0049(9) 0.0085(10)
C11 0.0280(11) 0.0234(10) 0.0270(11) -0.0069(9) 0.0040(9) 0.0020(8)
C12 0.0269(11) 0.0234(10) 0.0252(10) -0.0071(8) 0.0007(8) 0.0015(8)
C13 0.0333(11) 0.0246(11) 0.0310(11) 0.0026(9) 0.0012(9) -0.0003(9)
C14 0.0395(13) 0.0227(11) 0.0418(14) -0.0010(10) -0.0030(10) 0.0000(9)
C15 0.0385(13) 0.0300(12) 0.0375(13) -0.0114(10) -0.0024(10) 0.0036(10)
C16 0.0267(11) 0.0354(12) 0.0263(11) -0.0032(9) -0.0030(8) 0.0027(9)
C17 0.0355(13) 0.0510(15) 0.0271(12) -0.0084(11) 0.0012(10) 0.0032(11)
C18 0.0345(13) 0.0554(16) 0.0236(11) 0.0043(11) 0.0028(9) -0.0009(11)
C19 0.0273(11) 0.0415(13) 0.0268(11) 0.0079(10) -0.0034(9) -0.0033(9)
C20 0.0365(13) 0.0477(15) 0.0362(13) 0.0160(12) -0.0012(10) -0.0069(11)
C21 0.0444(14) 0.0326(13) 0.0522(16) 0.0158(12) -0.0025(12) -0.0089(11)
C22 0.0374(13) 0.0279(12) 0.0436(14) 0.0035(10) -0.0005(10) -0.0050(10)
C23 0.0215(10) 0.0311(11) 0.0253(11) 0.0033(9) -0.0034(8) -0.0013(8)
C24 0.0211(10) 0.0277(11) 0.0245(10) 0.0006(8) -0.0024(8) 0.0007(8)
C25 0.0340(12) 0.0233(10) 0.0216(10) 0.0007(8) -0.0013(8) -0.0016(9)
C26 0.0373(12) 0.0251(11) 0.0289(11) -0.0025(9) 0.0009(9) 0.0031(9)
C27 0.0293(11) 0.0310(11) 0.0328(12) 0.0023(9) 0.0000(9) 0.0021(9)
C28 0.0296(11) 0.0264(11) 0.0254(11) 0.0041(9) -0.0015(9) -0.0003(9)
C29 0.0281(11) 0.0328(12) 0.0253(11) 0.0047(9) -0.0018(8) -0.0039(9)
C30 0.0352(12) 0.0213(10) 0.0210(10) 0.0037(8) -0.0028(9) -0.0033(9)

loop_
_atom_type_symbol
_atom_type_description
_atom_type_scat_dispersion_real
_atom_type_scat_dispersion_imag
_atom_type_scat_source
Mn Mn 0.3368 0.7283 'International Tables Vol C Tables 4.2.6.8 and 6.1.1.4'
S S 0.1246 0.1234 'International Tables Vol C Tables 4.2.6.8 and 6.1.1.4'
O O 0.0106 0.0060 'International Tables Vol C Tables 4.2.6.8 and 6.1.1.4'
N N 0.0061 0.0033 'International Tables Vol C Tables 4.2.6.8 and 6.1.1.4'
C C 0.0033 0.0016 'International Tables Vol C Tables 4.2.6.8 and 6.1.1.4'
H H 0.0000 0.0000 'International Tables Vol C Tables 4.2.6.8 and 6.1.1.4'

loop_
_geom_angle_atom_site_label_1
_geom_angle_atom_site_label_2
_geom_angle_atom_site_label_3
_geom_angle
_geom_angle_site_symmetry_1
_geom_angle_site_symmetry_3
_geom_angle_publ_flag
O5 Mn1 O6 84.61(7) . . ?
O5 Mn1 N2 93.19(8) . . ?
O6 Mn1 N2 105.63(7) . . ?
O5 Mn1 N1 161.29(8) . . ?
O6 Mn1 N1 85.73(6) . . ?
N2 Mn1 N1 74.07(7) . . ?
O5 Mn1 N4 105.17(8) . . ?
O6 Mn1 N4 92.51(7) . . ?
N2 Mn1 N4 155.39(7) . . ?
N1 Mn1 N4 91.22(7) . . ?
O5 Mn1 N3 98.85(7) . . ?
O6 Mn1 N3 165.22(7) . . ?
N2 Mn1 N3 88.60(6) . . ?
N1 Mn1 N3 94.56(6) . . ?
N4 Mn1 N3 72.71(7) . . ?
C28 S C25 91.93(11) . . ?
Mn1 O5 H5A 109.4 . . ?
Mn1 O5 H5C 123.2 . . ?
H5A O5 H5C 127.2 . . ?
Mn1 O6 H6C 109.4 . . ?
Mn1 O6 H6D 125.7 . . ?
H6C O6 H6D 119.7 . . ?
H7A O7 H7B 90.7 . . ?
H8B O8 H8C 119.4 . . ?
H9C O9 H9D 115.4 . . ?
H10C O10 H10D 101.1 . . ?
H11A O11 H11B 109.5 . . ?
H12C O12 H12D 108.0 . . ?
H13B O13 H13C 111.0 . . ?
H14B O14 H14C 100.8 . . ?
C1 N1 C12 118.11(19) . . ?
C1 N1 Mn1 127.15(16) . . ?
C12 N1 Mn1 114.68(14) . . ?
C10 N2 C11 117.8(2) . . ?
C10 N2 Mn1 127.06(16) . . ?
C11 N2 Mn1 115.11(14) . . ?
C13 N3 C24 117.99(19) . . ?
C13 N3 Mn1 126.91(15) . . ?
C24 N3 Mn1 114.42(14) . . ?
C22 N4 C23 117.7(2) . . ?
C22 N4 Mn1 125.72(17) . . ?
C23 N4 Mn1 116.39(14) . . ?
N1 C1 C2 123.3(2) . . ?
N1 C1 H1A 118.4 . . ?
C2 C1 H1A 118.4 . . ?
C3 C2 C1 118.9(2) . . ?
C3 C2 H2A 120.5 . . ?
C1 C2 H2A 120.5 . . ?
C2 C3 C4 120.1(2) . . ?
C2 C3 H3A 119.9 . . ?
C4 C3 H3A 119.9 . . ?
C12 C4 C3 117.2(2) . . ?
C12 C4 C5 119.3(2) . . ?
C3 C4 C5 123.5(2) . . ?
C6 C5 C4 121.5(2) . . ?
C6 C5 H5B 119.3 . . ?
C4 C5 H5B 119.3 . . ?
C5 C6 C7 120.9(2) . . ?
C5 C6 H6B 119.6 . . ?
C7 C6 H6B 119.6 . . ?
C8 C7 C11 117.5(2) . . ?
C8 C7 C6 123.2(2) . . ?
C11 C7 C6 119.3(2) . . ?
C9 C8 C7 119.9(2) . . ?
C9 C8 H8A 120.0 . . ?
C7 C8 H8A 120.0 . . ?
C8 C9 C10 119.0(2) . . ?
C8 C9 H9A 120.5 . . ?
C10 C9 H9A 120.5 . . ?
N2 C10 C9 123.2(2) . . ?
N2 C10 H10A 118.4 . . ?
C9 C10 H10A 118.4 . . ?
N2 C11 C7 122.5(2) . . ?
N2 C11 C12 117.76(19) . . ?
C7 C11 C12 119.7(2) . . ?
N1 C12 C4 122.3(2) . . ?
N1 C12 C11 118.31(19) . . ?
C4 C12 C11 119.3(2) . . ?
N3 C13 C14 123.3(2) . . ?
N3 C13 H13A 118.3 . . ?
C14 C13 H13A 118.3 . . ?
C15 C14 C13 119.1(2) . . ?
C15 C14 H14A 120.5 . . ?
C13 C14 H14A 120.5 . . ?
C14 C15 C16 119.8(2) . . ?
C14 C15 H15A 120.1 . . ?
C16 C15 H15A 120.1 . . ?
C24 C16 C15 117.3(2) . . ?
C24 C16 C17 119.4(2) . . ?
C15 C16 C17 123.3(2) . . ?
C18 C17 C16 120.8(2) . . ?
C18 C17 H17A 119.6 . . ?
C16 C17 H17A 119.6 . . ?
C17 C18 C19 121.2(2) . . ?
C17 C18 H18A 119.4 . . ?
C19 C18 H18A 119.4 . . ?
C23 C19 C20 117.5(2) . . ?
C23 C19 C18 119.4(2) . . ?
C20 C19 C18 123.1(2) . . ?
C21 C20 C19 119.5(2) . . ?
C21 C20 H20A 120.3 . . ?
C19 C20 H20A 120.3 . . ?
C20 C21 C22 119.0(2) . . ?
C20 C21 H21A 120.5 . . ?
C22 C21 H21A 120.5 . . ?
N4 C22 C21 123.5(2) . . ?
N4 C22 H22A 118.3 . . ?
C21 C22 H22A 118.3 . . ?
N4 C23 C19 122.8(2) . . ?
N4 C23 C24 117.73(19) . . ?
C19 C23 C24 119.5(2) . . ?
N3 C24 C16 122.5(2) . . ?
N3 C24 C23 117.90(19) . . ?
C16 C24 C23 119.6(2) . . ?
C26 C25 C30 129.9(2) . . ?
C26 C25 S 111.24(17) . . ?
C30 C25 S 118.88(16) . . ?
C25 C26 C27 112.7(2) . . ?
C25 C26 H26A 123.6 . . ?
C27 C26 H26A 123.6 . . ?
C28 C27 C26 112.9(2) . . ?
C28 C27 H27A 123.6 . . ?
C26 C27 H27A 123.6 . . ?
C27 C28 C29 129.6(2) . . ?
C27 C28 S 111.19(17) . . ?
C29 C28 S 119.15(17) . . ?
O2 C29 O1 124.4(2) . . ?
O2 C29 C28 117.91(19) . . ?
O1 C29 C28 117.7(2) . . ?
O4 C30 O3 124.8(2) . . ?
O4 C30 C25 118.1(2) . . ?
O3 C30 C25 117.11(19) . . ?

loop_
_geom_bond_atom_site_label_1
_geom_bond_atom_site_label_2
_geom_bond_distance
_geom_bond_site_symmetry_2
_geom_bond_publ_flag
Mn1 O5 2.1118(17) . ?
Mn1 O6 2.1719(16) . ?
Mn1 N2 2.2584(19) . ?
Mn1 N1 2.2589(18) . ?
Mn1 N4 2.2664(19) . ?
Mn1 N3 2.3103(18) . ?
S C28 1.721(2) . ?
S C25 1.725(2) . ?
O1 C29 1.259(3) . ?
O2 C29 1.254(3) . ?
O3 C30 1.255(3) . ?
O4 C30 1.254(3) . ?
O5 H5A 0.8501 . ?
O5 H5C 0.9427 . ?
O6 H6C 0.8500 . ?
O6 H6D 0.9612 . ?
O7 H7A 0.9319 . ?
O7 H7B 0.9571 . ?
O8 H8B 0.8982 . ?
O8 H8C 0.8501 . ?
O9 H9C 0.8501 . ?
O9 H9D 0.9124 . ?
O10 H10C 0.8908 . ?
O10 H10D 0.8499 . ?
O11 H11A 0.8501 . ?
O11 H11B 0.8501 . ?
O12 H12C 0.9251 . ?
O12 H12D 0.9403 . ?
O13 H13B 0.9199 . ?
O13 H13C 0.9970 . ?
O14 H14B 0.8463 . ?
O14 H14C 0.8575 . ?
N1 C1 1.330(3) . ?
N1 C12 1.362(3) . ?
N2 C10 1.334(3) . ?
N2 C11 1.360(3) . ?
N3 C13 1.330(3) . ?
N3 C24 1.365(3) . ?
N4 C22 1.325(3) . ?
N4 C23 1.358(3) . ?
C1 C2 1.396(3) . ?
C1 H1A 0.9300 . ?
C2 C3 1.360(4) . ?
C2 H2A 0.9300 . ?
C3 C4 1.410(4) . ?
C3 H3A 0.9300 . ?
C4 C12 1.409(3) . ?
C4 C5 1.430(4) . ?
C5 C6 1.346(4) . ?
C5 H5B 0.9300 . ?
C6 C7 1.434(4) . ?
C6 H6B 0.9300 . ?
C7 C8 1.403(4) . ?
C7 C11 1.407(3) . ?
C8 C9 1.363(4) . ?
C8 H8A 0.9300 . ?
C9 C10 1.395(4) . ?
C9 H9A 0.9300 . ?
C10 H10A 0.9300 . ?
C11 C12 1.441(3) . ?
C13 C14 1.397(3) . ?
C13 H13A 0.9300 . ?
C14 C15 1.367(4) . ?
C14 H14A 0.9300 . ?
C15 C16 1.411(3) . ?
C15 H15A 0.9300 . ?
C16 C24 1.411(3) . ?
C16 C17 1.435(3) . ?
C17 C18 1.351(4) . ?
C17 H17A 0.9300 . ?
C18 C19 1.438(4) . ?
C18 H18A 0.9300 . ?
C19 C23 1.405(3) . ?
C19 C20 1.410(4) . ?
C20 C21 1.363(4) . ?
C20 H20A 0.9300 . ?
C21 C22 1.401(4) . ?
C21 H21A 0.9300 . ?
C22 H22A 0.9300 . ?
C23 C24 1.442(3) . ?
C25 C26 1.367(3) . ?
C25 C30 1.496(3) . ?
C26 C27 1.416(3) . ?
C26 H26A 0.9300 . ?
C27 C28 1.369(3) . ?
C27 H27A 0.9300 . ?
C28 C29 1.501(3) . ?

loop_
_geom_hbond_atom_site_label_D
_geom_hbond_atom_site_label_H
_geom_hbond_atom_site_label_A
_geom_hbond_distance_DH
_geom_hbond_distance_HA
_geom_hbond_distance_DA
_geom_hbond_angle_DHA
_geom_hbond_site_symmetry_A
O5 H5A O14 0.850 1.811 2.644 166.30 4_566
O5 H5C O2 0.943 1.809 2.740 168.60 3_666
O6 H6C O10 0.850 1.837 2.634 155.31 1_555
O6 H6D O1 0.961 1.829 2.777 168.25 3_666
O6 H6D O2 0.961 2.554 3.270 131.37 3_666
O7 H7A O11 0.932 2.188 2.828 124.99 1_655
O7 H7B O1 0.957 2.043 2.956 158.90 1_555
O8 H8B O4 0.898 1.910 2.794 167.75 4_566
O8 H8C O3 0.850 1.919 2.762 171.60 1_555
O9 H9C O7 0.850 1.991 2.803 159.52 4_566
O9 H9D O1 0.912 1.993 2.900 172.73 1_555
O10 H10C O12 0.891 1.973 2.806 155.09 3_565
O10 H10D O9 0.850 2.299 2.854 123.13 2_655
O11 H11A O13 0.850 1.930 2.774 171.78 1_555
O11 H11B O8 0.850 2.066 2.914 175.27 1_555
O12 H12C O13 0.925 1.982 2.891 167.12 1_555
O12 H12D O3 0.940 1.874 2.790 164.05 4_565
O13 H13B O9 0.920 2.096 2.962 156.48 4_465
O13 H13C O8 0.997 1.844 2.811 162.40 4_565
O14 H14B O4 0.846 1.886 2.727 172.33 1_555
O14 H14C O2 0.857 1.901 2.756 174.44 4_565

loop_
_geom_torsion_atom_site_label_1
_geom_torsion_atom_site_label_2
_geom_torsion_atom_site_label_3
_geom_torsion_atom_site_label_4
_geom_torsion
_geom_torsion_site_symmetry_1
_geom_torsion_site_symmetry_2
_geom_torsion_site_symmetry_3
_geom_torsion_site_symmetry_4
_geom_torsion_publ_flag
O5 Mn1 N1 C1 130.4(2) . . . . ?
O6 Mn1 N1 C1 71.28(18) . . . . ?
N2 Mn1 N1 C1 178.87(19) . . . . ?
N4 Mn1 N1 C1 -21.15(19) . . . . ?
N3 Mn1 N1 C1 -93.90(18) . . . . ?
O5 Mn1 N1 C12 -46.8(3) . . . . ?
O6 Mn1 N1 C12 -105.89(15) . . . . ?
N2 Mn1 N1 C12 1.70(14) . . . . ?
N4 Mn1 N1 C12 161.68(15) . . . . ?
N3 Mn1 N1 C12 88.94(15) . . . . ?
O5 Mn1 N2 C10 -15.07(19) . . . . ?
O6 Mn1 N2 C10 -100.36(18) . . . . ?
N1 Mn1 N2 C10 178.86(19) . . . . ?
N4 Mn1 N2 C10 123.6(2) . . . . ?
N3 Mn1 N2 C10 83.72(18) . . . . ?
O5 Mn1 N2 C11 165.92(15) . . . . ?
O6 Mn1 N2 C11 80.63(15) . . . . ?
N1 Mn1 N2 C11 -0.15(14) . . . . ?
N4 Mn1 N2 C11 -55.4(2) . . . . ?
N3 Mn1 N2 C11 -95.29(15) . . . . ?
O5 Mn1 N3 C13 78.41(19) . . . . ?
O6 Mn1 N3 C13 -179.0(2) . . . . ?
N2 Mn1 N3 C13 -14.60(18) . . . . ?
N1 Mn1 N3 C13 -88.50(18) . . . . ?
N4 Mn1 N3 C13 -178.36(19) . . . . ?
O5 Mn1 N3 C24 -111.31(15) . . . . ?
O6 Mn1 N3 C24 -8.7(3) . . . . ?
N2 Mn1 N3 C24 155.68(15) . . . . ?
N1 Mn1 N3 C24 81.78(15) . . . . ?
N4 Mn1 N3 C24 -8.08(14) . . . . ?
O5 Mn1 N4 C22 -83.0(2) . . . . ?
O6 Mn1 N4 C22 2.1(2) . . . . ?
N2 Mn1 N4 C22 140.1(2) . . . . ?
N1 Mn1 N4 C22 87.9(2) . . . . ?
N3 Mn1 N4 C22 -177.7(2) . . . . ?
O5 Mn1 N4 C23 101.66(15) . . . . ?
O6 Mn1 N4 C23 -173.24(15) . . . . ?
N2 Mn1 N4 C23 -35.2(3) . . . . ?
N1 Mn1 N4 C23 -87.46(15) . . . . ?
N3 Mn1 N4 C23 6.93(14) . . . . ?
C12 N1 C1 C2 0.4(3) . . . . ?
Mn1 N1 C1 C2 -176.70(17) . . . . ?
N1 C1 C2 C3 0.1(4) . . . . ?
C1 C2 C3 C4 -0.6(3) . . . . ?
C2 C3 C4 C12 0.6(3) . . . . ?
C2 C3 C4 C5 -178.2(2) . . . . ?
C12 C4 C5 C6 -0.8(4) . . . . ?
C3 C4 C5 C6 177.9(2) . . . . ?
C4 C5 C6 C7 1.7(4) . . . . ?
C5 C6 C7 C8 178.3(2) . . . . ?
C5 C6 C7 C11 -0.6(4) . . . . ?
C11 C7 C8 C9 1.0(3) . . . . ?
C6 C7 C8 C9 -177.8(2) . . . . ?
C7 C8 C9 C10 -0.4(3) . . . . ?
C11 N2 C10 C9 0.6(3) . . . . ?
Mn1 N2 C10 C9 -178.39(17) . . . . ?
C8 C9 C10 N2 -0.5(4) . . . . ?
C10 N2 C11 C7 0.2(3) . . . . ?
Mn1 N2 C11 C7 179.28(16) . . . . ?
C10 N2 C11 C12 179.52(19) . . . . ?
Mn1 N2 C11 C12 -1.4(2) . . . . ?
C8 C7 C11 N2 -1.0(3) . . . . ?
C6 C7 C11 N2 177.9(2) . . . . ?
C8 C7 C11 C12 179.7(2) . . . . ?
C6 C7 C11 C12 -1.4(3) . . . . ?
C1 N1 C12 C4 -0.4(3) . . . . ?
Mn1 N1 C12 C4 177.07(16) . . . . ?
C1 N1 C12 C11 179.50(19) . . . . ?
Mn1 N1 C12 C11 -3.1(2) . . . . ?
C3 C4 C12 N1 -0.1(3) . . . . ?
C5 C4 C12 N1 178.7(2) . . . . ?
C3 C4 C12 C11 180.0(2) . . . . ?
C5 C4 C12 C11 -1.2(3) . . . . ?
N2 C11 C12 N1 3.0(3) . . . . ?
C7 C11 C12 N1 -177.61(19) . . . . ?
N2 C11 C12 C4 -177.10(19) . . . . ?
C7 C11 C12 C4 2.3(3) . . . . ?
C24 N3 C13 C14 -1.1(3) . . . . ?
Mn1 N3 C13 C14 168.88(17) . . . . ?
N3 C13 C14 C15 0.9(4) . . . . ?
C13 C14 C15 C16 0.3(4) . . . . ?
C14 C15 C16 C24 -1.1(3) . . . . ?
C14 C15 C16 C17 178.6(2) . . . . ?
C24 C16 C17 C18 0.6(3) . . . . ?
C15 C16 C17 C18 -179.1(2) . . . . ?
C16 C17 C18 C19 -1.2(4) . . . . ?
C17 C18 C19 C23 -0.4(4) . . . . ?
C17 C18 C19 C20 -180.0(2) . . . . ?
C23 C19 C20 C21 -1.3(4) . . . . ?
C18 C19 C20 C21 178.3(2) . . . . ?
C19 C20 C21 C22 -0.4(4) . . . . ?
C23 N4 C22 C21 -1.3(4) . . . . ?
Mn1 N4 C22 C21 -176.64(18) . . . . ?
C20 C21 C22 N4 1.9(4) . . . . ?
C22 N4 C23 C19 -0.6(3) . . . . ?
Mn1 N4 C23 C19 175.16(16) . . . . ?
C22 N4 C23 C24 179.1(2) . . . . ?
Mn1 N4 C23 C24 -5.1(2) . . . . ?
C20 C19 C23 N4 1.9(3) . . . . ?
C18 C19 C23 N4 -177.7(2) . . . . ?
C20 C19 C23 C24 -177.8(2) . . . . ?
C18 C19 C23 C24 2.6(3) . . . . ?
C13 N3 C24 C16 0.2(3) . . . . ?
Mn1 N3 C24 C16 -171.00(16) . . . . ?
C13 N3 C24 C23 179.75(19) . . . . ?
Mn1 N3 C24 C23 8.5(2) . . . . ?
C15 C16 C24 N3 0.9(3) . . . . ?
C17 C16 C24 N3 -178.8(2) . . . . ?
C15 C16 C24 C23 -178.7(2) . . . . ?
C17 C16 C24 C23 1.6(3) . . . . ?
N4 C23 C24 N3 -2.5(3) . . . . ?
C19 C23 C24 N3 177.24(19) . . . . ?
N4 C23 C24 C16 177.07(19) . . . . ?
C19 C23 C24 C16 -3.2(3) . . . . ?
C28 S C25 C26 -0.30(18) . . . . ?
C28 S C25 C30 179.87(17) . . . . ?
C30 C25 C26 C27 -179.6(2) . . . . ?
S C25 C26 C27 0.6(2) . . . . ?
C25 C26 C27 C28 -0.7(3) . . . . ?
C26 C27 C28 C29 -177.0(2) . . . . ?
C26 C27 C28 S 0.5(3) . . . . ?
C25 S C28 C27 -0.10(18) . . . . ?
C25 S C28 C29 177.69(17) . . . . ?
C27 C28 C29 O2 163.3(2) . . . . ?
S C28 C29 O2 -14.0(3) . . . . ?
C27 C28 C29 O1 -16.3(4) . . . . ?
S C28 C29 O1 166.41(17) . . . . ?
C26 C25 C30 O4 -1.9(3) . . . . ?
S C25 C30 O4 177.94(16) . . . . ?
C26 C25 C30 O3 178.6(2) . . . . ?
S C25 C30 O3 -1.6(3) . . . . ?
